data_2229266
loop_
_publ_author_name
'Aghabozorg, Hossein'
'Tavakoli, Elnaz'
'Mirzaei, Masoud'

_publ_section_title
;
 (2,2'-Bipyridine)(pyridine-2,6-dicarboxylato)oxidovanadium(IV) ethanol
 monosolvate
;
_journal_coeditor_code WM2448
_journal_issue 2
_journal_name_full 'Acta Crystallographica Section E'
_journal_page_first m248
_journal_page_last m249
_journal_paper_doi 10.1107/S1600536811002376
_journal_volume 67
_journal_year 2011
_chemical_formula_iupac '[V (C7 H3 N O4) O (C10 H8 N2)], C2 H6 O'
_chemical_formula_moiety 'C17 H11 N3 O5 V, C2 H6 O'
_chemical_formula_sum 'C19 H17 N3 O6 V'
_chemical_formula_weight 434.30
_chemical_name_systematic
;
(2,2'-Bipyridine)(pyridine-2,6-dicarboxylato)oxidovanadium(IV) ethanol
monosolvate
;
_space_group_IT_number 15
_symmetry_cell_setting monoclinic
_symmetry_space_group_name_Hall '-C 2yc'
_symmetry_space_group_name_H-M 'C 1 2/c 1'
_atom_sites_solution_hydrogens geom
_atom_sites_solution_primary direct
_atom_sites_solution_secondary difmap
_audit_creation_method SHELXL-97
_cell_angle_alpha 90.00
_cell_angle_beta 97.247(9)
_cell_angle_gamma 90.00
_cell_formula_units_Z 8
_cell_length_a 23.246(2)
_cell_length_b 11.2179(10)
_cell_length_c 13.9440(16)
_cell_measurement_reflns_used 2000
_cell_measurement_temperature 296(2)
_cell_measurement_theta_max 29.57
_cell_measurement_theta_min 1.68
_cell_volume 3607.1(6)
_computing_cell_refinement 'X-AREA (Stoe & Cie, 2005)'
_computing_data_collection 'X-AREA (Stoe & Cie, 2005)'
_computing_data_reduction 'X-AREA (Stoe & Cie, 2005)'
_computing_molecular_graphics 'SHELXTL (Sheldrick, 2008)'
_computing_publication_material 'SHELXTL (Sheldrick, 2008) and PLATON (Spek, 2009)'
_computing_structure_refinement 'SHELXTL (Sheldrick, 2008)'
_computing_structure_solution 'SHELXTL (Sheldrick, 2008)'
_diffrn_ambient_temperature 296(2)
_diffrn_detector_area_resol_mean '0.15 mm'
_diffrn_measured_fraction_theta_full 0.929
_diffrn_measured_fraction_theta_max 0.929
_diffrn_measurement_device_type 'Stoe IPDS II Image Plate'
_diffrn_measurement_method \w
_diffrn_radiation_monochromator graphite
_diffrn_radiation_source 'fine-focus sealed tube'
_diffrn_radiation_type MoK\a
_diffrn_radiation_wavelength 0.71073
_diffrn_reflns_av_R_equivalents 0.0633
_diffrn_reflns_av_sigmaI/netI 0.0694
_diffrn_reflns_limit_h_max 27
_diffrn_reflns_limit_h_min -27
_diffrn_reflns_limit_k_max 11
_diffrn_reflns_limit_k_min -13
_diffrn_reflns_limit_l_max 16
_diffrn_reflns_limit_l_min -16
_diffrn_reflns_number 7321
_diffrn_reflns_theta_full 25.00
_diffrn_reflns_theta_max 25.00
_diffrn_reflns_theta_min 1.77
_diffrn_standards_number 0
_exptl_absorpt_coefficient_mu 0.595
_exptl_absorpt_correction_T_max 1.000
_exptl_absorpt_correction_T_min 0.864
_exptl_absorpt_correction_type multi-scan
_exptl_absorpt_process_details '(<i>MULABS</i> in <i>PLATON</i>; Spek, 2009)'
_exptl_crystal_colour green
_exptl_crystal_density_diffrn 1.599
_exptl_crystal_density_method 'not measured'
_exptl_crystal_description plate
_exptl_crystal_F_000 1784
_exptl_crystal_size_max 0.27
_exptl_crystal_size_mid 0.23
_exptl_crystal_size_min 0.02
_refine_diff_density_max 0.402
_refine_diff_density_min -0.466
_refine_ls_extinction_method none
_refine_ls_goodness_of_fit_ref 1.034
_refine_ls_hydrogen_treatment constr
_refine_ls_matrix_type full
_refine_ls_number_parameters 263
_refine_ls_number_reflns 2959
_refine_ls_number_restraints 18
_refine_ls_restrained_S_all 1.031
_refine_ls_R_factor_all 0.0895
_refine_ls_R_factor_gt 0.0583
_refine_ls_shift/su_max 0.001
_refine_ls_shift/su_mean 0.000
_refine_ls_structure_factor_coef Fsqd
_refine_ls_weighting_details 'calc w=1/[\s^2^(Fo^2^)+(0.0798P)^2^] where P=(Fo^2^+2Fc^2^)/3'
_refine_ls_weighting_scheme calc
_refine_ls_wR_factor_gt 0.1317
_refine_ls_wR_factor_ref 0.1435
_reflns_number_gt 2124
_reflns_number_total 2959
_reflns_threshold_expression I>2\(I)
_cod_data_source_file wm2448.cif
_cod_data_source_block I
_cod_original_sg_symbol_H-M 'C 2/c'
_cod_database_code 2229266
_cod_database_fobs_code 2229266

loop_
_symmetry_equiv_pos_as_xyz
'x, y, z'
'-x, y, -z+1/2'
'x+1/2, y+1/2, z'
'-x+1/2, y+1/2, -z+1/2'
'-x, -y, -z'
'x, -y, z-1/2'
'-x+1/2, -y+1/2, -z'
'x+1/2, -y+1/2, z-1/2'

loop_
_atom_site_type_symbol
_atom_site_label
_atom_site_fract_x
_atom_site_fract_y
_atom_site_fract_z
_atom_site_U_iso_or_equiv
_atom_site_adp_type
_atom_site_calc_flag
_atom_site_refinement_flags
_atom_site_occupancy
_atom_site_disorder_assembly
_atom_site_disorder_group
V V1 0.62729(3) 0.30154(6) 0.11171(5) 0.0319(2) Uani d . 1 . .
O O1 0.64617(13) 0.2637(3) 0.2539(2) 0.0460(8) Uani d . 1 . .
O O2 0.62335(12) 0.2534(3) -0.0297(2) 0.0407(7) Uani d . 1 . .
O O3 0.70520(19) 0.1657(4) 0.3648(2) 0.0789(13) Uani d . 1 . .
O O4 0.67163(17) 0.1626(4) -0.1379(2) 0.0663(11) Uani d . 1 . .
O O5 0.66057(13) 0.4245(3) 0.1080(2) 0.0495(9) Uani d . 1 . .
N N1 0.54682(14) 0.3905(3) 0.1173(2) 0.0336(8) Uani d . 1 . .
N N2 0.55688(14) 0.1580(3) 0.1169(3) 0.0365(9) Uani d . 1 . .
N N3 0.68851(13) 0.1735(3) 0.1134(2) 0.0324(8) Uani d . 1 . .
C C1 0.5446(2) 0.5111(4) 0.1194(3) 0.0441(11) Uani d . 1 . .
H H1 0.5787 0.5543 0.1183 0.053 Uiso calc R 1 . .
C C2 0.4937(2) 0.5712(5) 0.1233(4) 0.0531(13) Uani d . 1 . .
H H2 0.4937 0.6540 0.1251 0.064 Uiso calc R 1 . .
C C3 0.4433(2) 0.5103(5) 0.1243(4) 0.0588(14) Uani d . 1 . .
H H3 0.4085 0.5507 0.1264 0.071 Uiso calc R 1 . .
C C4 0.44461(19) 0.3875(5) 0.1222(4) 0.0518(13) Uani d . 1 . .
H H4 0.4106 0.3440 0.1228 0.062 Uiso calc R 1 . .
C C5 0.49684(16) 0.3294(4) 0.1192(3) 0.0353(10) Uani d . 1 . .
C C6 0.50287(17) 0.1984(4) 0.1193(3) 0.0356(10) Uani d . 1 . .
C C7 0.45626(19) 0.1219(4) 0.1245(3) 0.0479(12) Uani d . 1 . .
H H7 0.4191 0.1520 0.1257 0.057 Uiso calc R 1 . .
C C8 0.4662(2) 0.0011(5) 0.1280(4) 0.0551(14) Uani d . 1 . .
H H8 0.4356 -0.0515 0.1317 0.066 Uiso calc R 1 . .
C C9 0.5213(2) -0.0420(5) 0.1261(4) 0.0559(14) Uani d . 1 . .
H H9 0.5286 -0.1235 0.1283 0.067 Uiso calc R 1 . .
C C10 0.5657(2) 0.0393(4) 0.1206(4) 0.0474(12) Uani d . 1 . .
H H10 0.6031 0.0106 0.1195 0.057 Uiso calc R 1 . .
C C11 0.71366(17) 0.1325(4) 0.1987(3) 0.0374(10) Uani d . 1 . .
C C12 0.7551(2) 0.0444(5) 0.2017(4) 0.0528(13) Uani d . 1 . .
H H12 0.7731 0.0158 0.2606 0.063 Uiso calc R 1 . .
C C13 0.7693(2) -0.0006(5) 0.1154(4) 0.0547(13) Uani d . 1 . .
H H13 0.7973 -0.0600 0.1161 0.066 Uiso calc R 1 . .
C C14 0.74242(18) 0.0421(4) 0.0280(4) 0.0456(11) Uani d . 1 . .
H H14 0.7519 0.0122 -0.0302 0.055 Uiso calc R 1 . .
C C15 0.70108(16) 0.1302(4) 0.0292(3) 0.0331(10) Uani d . 1 . .
C C16 0.6882(2) 0.1901(5) 0.2804(3) 0.0477(12) Uani d . 1 . .
C C17 0.66328(19) 0.1852(4) -0.0549(3) 0.0418(11) Uani d . 1 . .
C C18 0.1764(7) 0.2303(15) 0.0306(11) 0.223(7) Uani d U 1 . .
H H18D 0.2105 0.2775 0.0274 0.334 Uiso calc R 1 . .
H H18B 0.1481 0.2487 -0.0236 0.334 Uiso calc R 1 . .
H H18C 0.1863 0.1473 0.0290 0.334 Uiso calc R 1 . .
C C19 0.1528(6) 0.2564(11) 0.1197(11) 0.165(5) Uani d U 1 . .
H H19C 0.1874 0.2380 0.1635 0.199 Uiso calc R 1 . .
H H19B 0.1537 0.3426 0.1145 0.199 Uiso calc R 1 . .
O O6 0.1146(3) 0.2505(6) 0.1859(5) 0.117(2) Uani d U 1 . .
H H6 0.1310 0.2704 0.2390 0.175 Uiso calc R 1 . .

loop_
_atom_site_aniso_label
_atom_site_aniso_U_11
_atom_site_aniso_U_22
_atom_site_aniso_U_33
_atom_site_aniso_U_12
_atom_site_aniso_U_13
_atom_site_aniso_U_23
V1 0.0293(3) 0.0323(4) 0.0341(4) -0.0005(3) 0.0042(3) -0.0012(3)
O1 0.0457(16) 0.058(2) 0.0345(17) 0.0043(15) 0.0067(14) -0.0067(15)
O2 0.0434(16) 0.0462(18) 0.0318(16) 0.0035(14) 0.0016(13) 0.0045(14)
O3 0.103(3) 0.100(3) 0.0302(18) 0.021(3) -0.005(2) 0.004(2)
O4 0.086(3) 0.083(3) 0.0307(18) 0.014(2) 0.0110(18) 0.0029(18)
O5 0.0442(16) 0.041(2) 0.066(2) -0.0103(14) 0.0161(16) -0.0047(16)
N1 0.0356(17) 0.036(2) 0.0289(18) 0.0011(15) 0.0032(15) 0.0021(16)
N2 0.0412(19) 0.033(2) 0.036(2) -0.0059(15) 0.0083(16) -0.0016(16)
N3 0.0299(15) 0.034(2) 0.0332(19) -0.0005(14) 0.0027(15) -0.0007(16)
C1 0.055(3) 0.040(3) 0.038(3) 0.001(2) 0.008(2) 0.001(2)
C2 0.069(3) 0.041(3) 0.050(3) 0.020(2) 0.013(3) 0.006(2)
C3 0.056(3) 0.064(4) 0.060(3) 0.028(3) 0.024(3) 0.025(3)
C4 0.038(2) 0.067(4) 0.053(3) 0.006(2) 0.014(2) 0.024(3)
C5 0.035(2) 0.045(3) 0.026(2) 0.0034(18) 0.0040(18) 0.0083(19)
C6 0.040(2) 0.043(3) 0.025(2) -0.006(2) 0.0081(17) 0.003(2)
C7 0.043(2) 0.054(3) 0.047(3) -0.014(2) 0.007(2) 0.001(2)
C8 0.060(3) 0.060(4) 0.046(3) -0.032(3) 0.011(2) -0.004(3)
C9 0.075(3) 0.036(3) 0.056(3) -0.020(2) 0.008(3) 0.000(2)
C10 0.051(2) 0.039(3) 0.053(3) -0.003(2) 0.008(2) 0.000(2)
C11 0.037(2) 0.045(3) 0.030(2) -0.0020(19) 0.0022(18) 0.002(2)
C12 0.051(3) 0.057(3) 0.048(3) 0.014(2) -0.003(2) 0.008(3)
C13 0.046(2) 0.053(3) 0.066(4) 0.018(2) 0.011(2) 0.006(3)
C14 0.049(2) 0.043(3) 0.049(3) 0.000(2) 0.024(2) -0.006(2)
C15 0.0354(19) 0.036(3) 0.029(2) -0.0064(18) 0.0116(17) -0.0022(19)
C16 0.051(2) 0.055(3) 0.036(2) -0.001(2) 0.001(2) -0.001(2)
C17 0.046(2) 0.046(3) 0.034(2) -0.005(2) 0.008(2) 0.005(2)
C18 0.265(17) 0.258(19) 0.143(13) -0.065(15) 0.017(13) -0.007(12)
C19 0.201(13) 0.137(10) 0.160(13) 0.007(10) 0.031(11) -0.016(10)
O6 0.092(3) 0.137(5) 0.116(5) -0.009(3) -0.002(3) -0.045(4)

loop_
_atom_type_symbol
_atom_type_description
_atom_type_scat_dispersion_real
_atom_type_scat_dispersion_imag
_atom_type_scat_source
C C 0.0033 0.0016 'International Tables Vol C Tables 4.2.6.8 and 6.1.1.4'
H H 0.0000 0.0000 'International Tables Vol C Tables 4.2.6.8 and 6.1.1.4'
N N 0.0061 0.0033 'International Tables Vol C Tables 4.2.6.8 and 6.1.1.4'
O O 0.0106 0.0060 'International Tables Vol C Tables 4.2.6.8 and 6.1.1.4'
V V 0.3005 0.5294 'International Tables Vol C Tables 4.2.6.8 and 6.1.1.4'

loop_
_geom_angle_atom_site_label_1
_geom_angle_atom_site_label_2
_geom_angle_atom_site_label_3
_geom_angle_site_symmetry_1
_geom_angle_site_symmetry_3
_geom_angle
_geom_angle_publ_flag
O5 V1 N3 . . 105.83(15) ?
O5 V1 O1 . . 99.69(15) ?
N3 V1 O1 . . 76.93(13) ?
O5 V1 O2 . . 99.30(16) ?
N3 V1 O2 . . 76.59(12) ?
O1 V1 O2 . . 150.73(13) ?
O5 V1 N1 . . 91.59(15) ?
N3 V1 N1 . . 162.44(14) ?
O1 V1 N1 . . 98.38(13) ?
O2 V1 N1 . . 103.14(12) ?
O5 V1 N2 . . 163.88(15) ?
N3 V1 N2 . . 90.28(13) ?
O1 V1 N2 . . 83.65(13) ?
O2 V1 N2 . . 84.25(13) ?
N1 V1 N2 . . 72.30(13) ?
C16 O1 V1 . . 118.4(3) ?
C17 O2 V1 . . 118.5(3) ?
C5 N1 C1 . . 118.1(4) ?
C5 N1 V1 . . 121.6(3) ?
C1 N1 V1 . . 120.3(3) ?
C6 N2 C10 . . 118.1(4) ?
C6 N2 V1 . . 115.8(3) ?
C10 N2 V1 . . 126.0(3) ?
C15 N3 C11 . . 122.4(4) ?
C15 N3 V1 . . 118.7(3) ?
C11 N3 V1 . . 118.9(3) ?
N1 C1 C2 . . 121.9(5) ?
N1 C1 H1 . . 119.1 ?
C2 C1 H1 . . 119.1 ?
C3 C2 C1 . . 120.3(5) ?
C3 C2 H2 . . 119.8 ?
C1 C2 H2 . . 119.8 ?
C2 C3 C4 . . 118.7(4) ?
C2 C3 H3 . . 120.7 ?
C4 C3 H3 . . 120.7 ?
C3 C4 C5 . . 119.6(5) ?
C3 C4 H4 . . 120.2 ?
C5 C4 H4 . . 120.2 ?
N1 C5 C4 . . 121.4(4) ?
N1 C5 C6 . . 115.0(4) ?
C4 C5 C6 . . 123.6(4) ?
N2 C6 C7 . . 122.1(4) ?
N2 C6 C5 . . 115.2(4) ?
C7 C6 C5 . . 122.7(4) ?
C8 C7 C6 . . 118.8(5) ?
C8 C7 H7 . . 120.6 ?
C6 C7 H7 . . 120.6 ?
C9 C8 C7 . . 119.9(5) ?
C9 C8 H8 . . 120.0 ?
C7 C8 H8 . . 120.0 ?
C8 C9 C10 . . 118.2(5) ?
C8 C9 H9 . . 120.9 ?
C10 C9 H9 . . 120.9 ?
N2 C10 C9 . . 122.8(5) ?
N2 C10 H10 . . 118.6 ?
C9 C10 H10 . . 118.6 ?
N3 C11 C12 . . 120.0(4) ?
N3 C11 C16 . . 111.0(4) ?
C12 C11 C16 . . 129.0(4) ?
C11 C12 C13 . . 118.6(4) ?
C11 C12 H12 . . 120.7 ?
C13 C12 H12 . . 120.7 ?
C14 C13 C12 . . 120.6(4) ?
C14 C13 H13 . . 119.7 ?
C12 C13 H13 . . 119.7 ?
C15 C14 C13 . . 118.3(4) ?
C15 C14 H14 . . 120.8 ?
C13 C14 H14 . . 120.8 ?
N3 C15 C14 . . 120.1(4) ?
N3 C15 C17 . . 111.4(4) ?
C14 C15 C17 . . 128.5(4) ?
O3 C16 O1 . . 123.8(5) ?
O3 C16 C11 . . 121.6(4) ?
O1 C16 C11 . . 114.5(4) ?
O4 C17 O2 . . 126.0(4) ?
O4 C17 C15 . . 120.3(4) ?
O2 C17 C15 . . 113.6(4) ?
C19 C18 H18D . . 109.5 ?
C19 C18 H18B . . 109.5 ?
H18D C18 H18B . . 109.5 ?
C19 C18 H18C . . 109.5 ?
H18D C18 H18C . . 109.5 ?
H18B C18 H18C . . 109.5 ?
O6 C19 C18 . . 157.2(13) ?
O6 C19 H19C . . 97.0 ?
C18 C19 H19C . . 97.0 ?
O6 C19 H19B . . 97.0 ?
C18 C19 H19B . . 97.0 ?
H19C C19 H19B . . 103.5 ?
C19 O6 H6 . . 109.5 ?

loop_
_geom_bond_atom_site_label_1
_geom_bond_atom_site_label_2
_geom_bond_site_symmetry_2
_geom_bond_distance
_geom_bond_publ_flag
V1 O5 . 1.586(3) y
V1 N3 . 2.020(3) y
V1 O1 . 2.021(3) y
V1 O2 . 2.035(3) y
V1 N1 . 2.130(3) y
V1 N2 . 2.304(3) y
O1 C16 . 1.297(5) ?
O2 C17 . 1.286(6) ?
O3 C16 . 1.225(5) ?
O4 C17 . 1.224(6) ?
N1 C5 . 1.353(5) ?
N1 C1 . 1.354(5) ?
N2 C6 . 1.339(5) ?
N2 C10 . 1.347(6) ?
N3 C15 . 1.336(5) ?
N3 C11 . 1.339(5) ?
C1 C2 . 1.369(7) ?
C1 H1 . 0.9300 ?
C2 C3 . 1.359(7) ?
C2 H2 . 0.9300 ?
C3 C4 . 1.377(7) ?
C3 H3 . 0.9300 ?
C4 C5 . 1.384(6) ?
C4 H4 . 0.9300 ?
C5 C6 . 1.475(6) ?
C6 C7 . 1.391(6) ?
C7 C8 . 1.375(7) ?
C7 H7 . 0.9300 ?
C8 C9 . 1.372(8) ?
C8 H8 . 0.9300 ?
C9 C10 . 1.386(7) ?
C9 H9 . 0.9300 ?
C10 H10 . 0.9300 ?
C11 C12 . 1.376(6) ?
C11 C16 . 1.495(7) ?
C12 C13 . 1.384(7) ?
C12 H12 . 0.9300 ?
C13 C14 . 1.383(7) ?
C13 H13 . 0.9300 ?
C14 C15 . 1.380(6) ?
C14 H14 . 0.9300 ?
C15 C17 . 1.506(6) ?
C18 C19 . 1.451(19) ?
C18 H18D . 0.9600 ?
C18 H18B . 0.9600 ?
C18 H18C . 0.9600 ?
C19 O6 . 1.359(15) ?
C19 H19C . 0.9700 ?
C19 H19B . 0.9700 ?
O6 H6 . 0.8200 ?

loop_
_geom_hbond_atom_site_label_D
_geom_hbond_atom_site_label_H
_geom_hbond_atom_site_label_A
_geom_hbond_site_symmetry_A
_geom_hbond_distance_DH
_geom_hbond_distance_HA
_geom_hbond_distance_DA
_geom_hbond_angle_DHA
_geom_hbond_publ_flag
O6 H6 O4 8_456 0.82 2.00 2.815(6) 173 y
C1 H1 O6 3 0.93 2.50 3.216(7) 134 y
C4 H4 O1 2_655 0.93 2.47 3.207(6) 137 y
C9 H9 O6 3_545 0.93 2.50 3.220(9) 135 y
C12 H12 O5 4_645 0.93 2.46 3.374(5) 166 y
C14 H14 O5 7_655 0.93 2.52 3.146(6) 125 y

loop_
_geom_torsion_atom_site_label_1
_geom_torsion_atom_site_label_2
_geom_torsion_atom_site_label_3
_geom_torsion_atom_site_label_4
_geom_torsion_site_symmetry_1
_geom_torsion_site_symmetry_2
_geom_torsion_site_symmetry_3
_geom_torsion_site_symmetry_4
_geom_torsion
_geom_torsion_publ_flag
O5 V1 O1 C16 . . . . -98.6(3) ?
N3 V1 O1 C16 . . . . 5.5(3) ?
O2 V1 O1 C16 . . . . 31.2(5) ?
N1 V1 O1 C16 . . . . 168.3(3) ?
N2 V1 O1 C16 . . . . 97.3(3) ?
O5 V1 O2 C17 . . . . 93.9(3) ?
N3 V1 O2 C17 . . . . -10.3(3) ?
O1 V1 O2 C17 . . . . -35.9(5) ?
N1 V1 O2 C17 . . . . -172.2(3) ?
N2 V1 O2 C17 . . . . -101.9(3) ?
O5 V1 N1 C5 . . . . 178.2(3) ?
N3 V1 N1 C5 . . . . -8.7(6) ?
O1 V1 N1 C5 . . . . -81.7(3) ?
O2 V1 N1 C5 . . . . 78.3(3) ?
N2 V1 N1 C5 . . . . -1.2(3) ?
O5 V1 N1 C1 . . . . -2.1(3) ?
N3 V1 N1 C1 . . . . 171.0(4) ?
O1 V1 N1 C1 . . . . 98.0(3) ?
O2 V1 N1 C1 . . . . -102.0(3) ?
N2 V1 N1 C1 . . . . 178.5(3) ?
O5 V1 N2 C6 . . . . -1.2(7) ?
N3 V1 N2 C6 . . . . 178.7(3) ?
O1 V1 N2 C6 . . . . 101.8(3) ?
O2 V1 N2 C6 . . . . -104.9(3) ?
N1 V1 N2 C6 . . . . 0.9(3) ?
O5 V1 N2 C10 . . . . -179.1(5) ?
N3 V1 N2 C10 . . . . 0.7(4) ?
O1 V1 N2 C10 . . . . -76.1(4) ?
O2 V1 N2 C10 . . . . 77.2(4) ?
N1 V1 N2 C10 . . . . -177.0(4) ?
O5 V1 N3 C15 . . . . -89.6(3) ?
O1 V1 N3 C15 . . . . 173.8(3) ?
O2 V1 N3 C15 . . . . 6.4(3) ?
N1 V1 N3 C15 . . . . 97.6(5) ?
N2 V1 N3 C15 . . . . 90.4(3) ?
O5 V1 N3 C11 . . . . 92.5(3) ?
O1 V1 N3 C11 . . . . -4.1(3) ?
O2 V1 N3 C11 . . . . -171.5(3) ?
N1 V1 N3 C11 . . . . -80.3(5) ?
N2 V1 N3 C11 . . . . -87.5(3) ?
C5 N1 C1 C2 . . . . -0.1(6) ?
V1 N1 C1 C2 . . . . -179.8(4) ?
N1 C1 C2 C3 . . . . -0.5(8) ?
C1 C2 C3 C4 . . . . 0.5(8) ?
C2 C3 C4 C5 . . . . 0.1(8) ?
C1 N1 C5 C4 . . . . 0.7(6) ?
V1 N1 C5 C4 . . . . -179.6(3) ?
C1 N1 C5 C6 . . . . -178.4(4) ?
V1 N1 C5 C6 . . . . 1.3(5) ?
C3 C4 C5 N1 . . . . -0.7(7) ?
C3 C4 C5 C6 . . . . 178.4(4) ?
C10 N2 C6 C7 . . . . -0.6(6) ?
V1 N2 C6 C7 . . . . -178.7(3) ?
C10 N2 C6 C5 . . . . 177.5(4) ?
V1 N2 C6 C5 . . . . -0.6(5) ?
N1 C5 C6 N2 . . . . -0.3(5) ?
C4 C5 C6 N2 . . . . -179.5(4) ?
N1 C5 C6 C7 . . . . 177.7(4) ?
C4 C5 C6 C7 . . . . -1.4(7) ?
N2 C6 C7 C8 . . . . 0.4(7) ?
C5 C6 C7 C8 . . . . -177.5(4) ?
C6 C7 C8 C9 . . . . -0.2(8) ?
C7 C8 C9 C10 . . . . 0.1(8) ?
C6 N2 C10 C9 . . . . 0.5(7) ?
V1 N2 C10 C9 . . . . 178.4(4) ?
C8 C9 C10 N2 . . . . -0.2(8) ?
C15 N3 C11 C12 . . . . 1.5(6) ?
V1 N3 C11 C12 . . . . 179.3(3) ?
C15 N3 C11 C16 . . . . -175.6(4) ?
V1 N3 C11 C16 . . . . 2.2(5) ?
N3 C11 C12 C13 . . . . -0.6(7) ?
C16 C11 C12 C13 . . . . 175.9(5) ?
C11 C12 C13 C14 . . . . -0.1(8) ?
C12 C13 C14 C15 . . . . -0.1(7) ?
C11 N3 C15 C14 . . . . -1.7(6) ?
V1 N3 C15 C14 . . . . -179.5(3) ?
C11 N3 C15 C17 . . . . 175.4(4) ?
V1 N3 C15 C17 . . . . -2.4(4) ?
C13 C14 C15 N3 . . . . 1.0(6) ?
C13 C14 C15 C17 . . . . -175.6(4) ?
V1 O1 C16 O3 . . . . 176.1(4) ?
V1 O1 C16 C11 . . . . -6.0(5) ?
N3 C11 C16 O3 . . . . -179.7(5) ?
C12 C11 C16 O3 . . . . 3.6(8) ?
N3 C11 C16 O1 . . . . 2.4(6) ?
C12 C11 C16 O1 . . . . -174.4(5) ?
V1 O2 C17 O4 . . . . -168.8(4) ?
V1 O2 C17 C15 . . . . 11.9(5) ?
N3 C15 C17 O4 . . . . 174.6(4) ?
C14 C15 C17 O4 . . . . -8.6(7) ?
N3 C15 C17 O2 . . . . -6.1(5) ?
C14 C15 C17 O2 . . . . 170.8(4) ?
